data_7107602
loop_
_publ_author_name
'Gargi Mukherjee'
'Kumar Biradha'

_publ_section_title
;
 Post-synthetic modification of isomorphic coordination layers: exchange
 dynamics of metal ions in single crystal to single crystal fashion
;
_journal_name_full Chem.Commun.
_journal_page_first 4293
_journal_paper_doi 10.1039/c2cc30983a
_journal_volume 48
_journal_year 2012
_chemical_formula_sum 'C64 H48 Cu F12 N6 O16 P2'
_chemical_formula_weight 1510.56
_chemical_name_systematic
;
?
;
_space_group_IT_number 14
_symmetry_cell_setting monoclinic
_symmetry_space_group_name_Hall '-P 2ybc'
_symmetry_space_group_name_H-M 'P 1 21/c 1'
_atom_sites_solution_hydrogens geom
_atom_sites_solution_primary direct
_atom_sites_solution_secondary difmap
_audit_creation_method SHELXL-97
_cell_angle_alpha 90.00
_cell_angle_beta 96.744(9)
_cell_angle_gamma 90.00
_cell_formula_units_Z 2
_cell_length_a 10.213(3)
_cell_length_b 18.938(5)
_cell_length_c 16.619(4)
_cell_measurement_reflns_used 5928
_cell_measurement_temperature 293(2)
_cell_measurement_theta_max 25.50
_cell_measurement_theta_min 1.64
_cell_volume 3192.1(15)
_computing_structure_refinement 'SHELXL-97 (Sheldrick, 1997)'
_computing_structure_solution 'SHELXS-97 (Sheldrick, 1990)'
_diffrn_ambient_temperature 293(2)
_diffrn_measured_fraction_theta_full 0.999
_diffrn_measured_fraction_theta_max 0.999
_diffrn_measurement_device_type 'Bruker APEX-2 CCD'
_diffrn_measurement_method hemisphere
_diffrn_radiation_monochromator graphite
_diffrn_radiation_source 'fine-focus sealed tube'
_diffrn_radiation_type MoK\a
_diffrn_radiation_wavelength 0.71073
_diffrn_reflns_av_R_equivalents 0.1711
_diffrn_reflns_av_sigmaI/netI 0.1360
_diffrn_reflns_limit_h_max 12
_diffrn_reflns_limit_h_min -12
_diffrn_reflns_limit_k_max 22
_diffrn_reflns_limit_k_min -21
_diffrn_reflns_limit_l_max 20
_diffrn_reflns_limit_l_min -20
_diffrn_reflns_number 38489
_diffrn_reflns_theta_full 25.50
_diffrn_reflns_theta_max 25.50
_diffrn_reflns_theta_min 1.64
_exptl_absorpt_coefficient_mu 0.503
_exptl_absorpt_correction_T_max 0.904
_exptl_absorpt_correction_T_min 0.834
_exptl_absorpt_correction_type empirical
_exptl_absorpt_process_details SADABS
_exptl_crystal_colour green
_exptl_crystal_density_diffrn 1.572
_exptl_crystal_density_meas ?
_exptl_crystal_density_method 'not measured'
_exptl_crystal_description blocks
_exptl_crystal_F_000 1538
_exptl_crystal_size_max 0.40
_exptl_crystal_size_mid 0.30
_exptl_crystal_size_min 0.20
_refine_diff_density_max 1.023
_refine_diff_density_min -0.557
_refine_diff_density_rms 0.102
_refine_ls_extinction_method none
_refine_ls_goodness_of_fit_ref 1.019
_refine_ls_hydrogen_treatment constr
_refine_ls_matrix_type full
_refine_ls_number_parameters 408
_refine_ls_number_reflns 5928
_refine_ls_number_restraints 0
_refine_ls_restrained_S_all 1.019
_refine_ls_R_factor_all 0.1858
_refine_ls_R_factor_gt 0.1113
_refine_ls_shift/su_max 0.010
_refine_ls_shift/su_mean 0.001
_refine_ls_structure_factor_coef Fsqd
_refine_ls_weighting_details 'calc w=1/[\s^2^(Fo^2^)+(0.1454P)^2^+3.3154P] where P=(Fo^2^+2Fc^2^)/3'
_refine_ls_weighting_scheme calc
_refine_ls_wR_factor_gt 0.2564
_refine_ls_wR_factor_ref 0.2936
_reflns_number_gt 2957
_reflns_number_total 5928
_reflns_threshold_expression >2sigma(I)
_cod_data_source_file c2cc30983a.txt
_cod_data_source_block 3b
_cod_depositor_comments
;
The following automatic conversions were performed:

'_exptl_crystal_density_meas' value 'not measured' was changed to '?'
- the value is perceived as not measured.

Automatic conversion script
Id: cif_fix_values 3008 2015-01-20 13:52:24Z robertas 
;
_cod_original_cell_volume 3192.3(14)
_cod_original_sg_symbol_H-M P2(1)/c
_cod_database_code 7107602

loop_
_symmetry_equiv_pos_as_xyz
'x, y, z'
'-x, y+1/2, -z+1/2'
'-x, -y, -z'
'x, -y-1/2, z-1/2'

loop_
_atom_site_label
_atom_site_type_symbol
_atom_site_fract_x
_atom_site_fract_y
_atom_site_fract_z
_atom_site_U_iso_or_equiv
_atom_site_adp_type
_atom_site_occupancy
_atom_site_symmetry_multiplicity
_atom_site_calc_flag
_atom_site_refinement_flags
Cu1 Cu 0.0000 0.0000 0.0000 0.0347(4) Uani 1 2 d S
P100 P -0.4981(3) 0.16948(18) -0.1603(2) 0.0923(10) Uani 1 1 d .
F100 F -0.5847(11) 0.1415(8) -0.0959(8) 0.251(7) Uani 1 1 d .
F101 F -0.5739(10) 0.1349(6) -0.2350(6) 0.209(5) Uani 1 1 d .
F102 F -0.5875(12) 0.2313(5) -0.1695(8) 0.235(6) Uani 1 1 d .
F104 F -0.3949(13) 0.1881(7) -0.2128(8) 0.239(6) Uani 1 1 d .
F105 F -0.4262(8) 0.0948(4) -0.1449(4) 0.139(3) Uani 1 1 d .
F103 F -0.4017(11) 0.1946(6) -0.0866(7) 0.196(4) Uani 1 1 d .
O1W O 0.1251(4) 0.0358(2) 0.1235(3) 0.0438(12) Uani 1 1 d .
O1 O -0.8090(5) 0.1632(2) 0.3935(3) 0.0518(14) Uani 1 1 d .
O2 O -0.8299(5) -0.0903(2) 0.3549(3) 0.0514(14) Uani 1 1 d .
O3 O -0.4927(4) 0.0437(3) 0.2535(3) 0.0428(12) Uani 1 1 d .
C1 C -0.7687(7) 0.0997(4) 0.3602(5) 0.0433(18) Uani 1 1 d .
C2 C -0.8303(7) 0.0367(4) 0.3716(5) 0.0464(19) Uani 1 1 d .
H2 H -0.9051 0.0347 0.3985 0.056 Uiso 1 1 calc R
C3 C -0.7778(7) -0.0231(3) 0.3422(5) 0.0407(18) Uani 1 1 d .
C4 C -0.6673(7) -0.0218(4) 0.3017(4) 0.0385(17) Uani 1 1 d .
H4 H -0.6338 -0.0630 0.2816 0.046 Uiso 1 1 calc R
C5 C -0.6089(6) 0.0418(4) 0.2924(4) 0.0393(18) Uani 1 1 d .
C6 C -0.6571(6) 0.1042(4) 0.3216(4) 0.0405(18) Uani 1 1 d .
H6 H -0.6156 0.1473 0.3153 0.049 Uiso 1 1 calc R
O11 O -1.0197(6) 0.1539(3) 0.3360(5) 0.085(2) Uani 1 1 d .
N11 N -0.9818(5) 0.3977(3) 0.4552(4) 0.0393(14) Uani 1 1 d .
C11 C -0.8695(7) 0.3633(4) 0.4763(5) 0.0447(19) Uani 1 1 d .
H11 H -0.8025 0.3863 0.5089 0.054 Uiso 1 1 calc R
C12 C -0.8476(7) 0.2946(4) 0.4518(5) 0.0444(19) Uani 1 1 d .
H12 H -0.7675 0.2724 0.4676 0.053 Uiso 1 1 calc R
C13 C -0.9456(7) 0.2602(4) 0.4042(4) 0.0404(18) Uani 1 1 d .
C14 C -1.0653(7) 0.2960(4) 0.3820(5) 0.053(2) Uani 1 1 d .
H14 H -1.1348 0.2739 0.3505 0.064 Uiso 1 1 calc R
C15 C -1.0770(7) 0.3644(4) 0.4081(5) 0.049(2) Uani 1 1 d .
H15 H -1.1551 0.3885 0.3922 0.059 Uiso 1 1 calc R
C16 C -0.9326(8) 0.1861(4) 0.3738(5) 0.049(2) Uani 1 1 d .
O21 O -1.0276(7) -0.0650(4) 0.2900(5) 0.105(3) Uani 1 1 d .
N21 N -1.0449(8) -0.3230(4) 0.3519(5) 0.069(2) Uani 1 1 d .
C21 C -0.9253(11) -0.3001(5) 0.3712(7) 0.080(3) Uani 1 1 d .
H21 H -0.8605 -0.3327 0.3895 0.097 Uiso 1 1 calc R
C22 C -0.8882(9) -0.2289(4) 0.3661(6) 0.067(3) Uani 1 1 d .
H22 H -0.8029 -0.2140 0.3838 0.080 Uiso 1 1 calc R
C23 C -0.9831(8) -0.1824(4) 0.3340(5) 0.0468(19) Uani 1 1 d .
C24 C -1.1096(9) -0.2071(4) 0.3115(6) 0.065(2) Uani 1 1 d .
H24 H -1.1753 -0.1765 0.2891 0.077 Uiso 1 1 calc R
C25 C -1.1364(10) -0.2750(5) 0.3222(6) 0.070(3) Uani 1 1 d .
H25 H -1.2227 -0.2904 0.3085 0.084 Uiso 1 1 calc R
C26 C -0.9498(9) -0.1061(4) 0.3227(5) 0.052(2) Uani 1 1 d .
O31 O -0.6080(5) 0.0759(4) 0.1374(4) 0.083(2) Uani 1 1 d .
N31 N -0.1620(5) 0.0243(3) 0.0576(4) 0.0356(14) Uani 1 1 d .
C31 C -0.1608(7) 0.0143(4) 0.1376(5) 0.0435(19) Uani 1 1 d .
H31 H -0.0828 -0.0011 0.1669 0.052 Uiso 1 1 calc R
C32 C -0.2666(7) 0.0252(4) 0.1786(5) 0.0446(19) Uani 1 1 d .
H32 H -0.2606 0.0168 0.2340 0.054 Uiso 1 1 calc R
C33 C -0.3821(6) 0.0488(4) 0.1373(4) 0.0363(17) Uani 1 1 d .
C34 C -0.3862(6) 0.0594(4) 0.0567(5) 0.049(2) Uani 1 1 d .
H34 H -0.4631 0.0757 0.0271 0.058 Uiso 1 1 calc R
C35 C -0.2753(7) 0.0458(4) 0.0182(5) 0.0426(18) Uani 1 1 d .
H35 H -0.2808 0.0520 -0.0376 0.051 Uiso 1 1 calc R
C36 C -0.5075(7) 0.0580(4) 0.1752(5) 0.0458(19) Uani 1 1 d .
C100 C -0.4485(13) 0.0109(8) 0.4854(8) 0.113(4) Uiso 1 1 d .
C101 C -0.5714(13) 0.1205(8) 0.5556(8) 0.120(4) Uiso 1 1 d .
H101 H -0.6134 0.1564 0.5809 0.143 Uiso 1 1 calc R
C102 C -0.3845(16) -0.0546(9) 0.4425(9) 0.132(5) Uiso 1 1 d .
C103 C -0.3973(18) 0.0796(10) 0.4795(10) 0.150(6) Uiso 1 1 d .
C104 C -0.4550(16) 0.1366(9) 0.5132(10) 0.145(5) Uiso 1 1 d .
H104 H -0.4229 0.1823 0.5096 0.174 Uiso 1 1 calc R
C105 C -0.2837(19) -0.0373(10) 0.4097(11) 0.164(7) Uiso 1 1 d .
H105 H -0.2381 -0.0713 0.3838 0.197 Uiso 1 1 calc R
C106 C -0.238(2) 0.0367(11) 0.4123(12) 0.180(7) Uiso 1 1 d .
H106 H -0.1590 0.0440 0.3911 0.216 Uiso 1 1 calc R
C107 C -0.2884(18) 0.0915(11) 0.4383(11) 0.169(7) Uiso 1 1 d .
H107 H -0.2553 0.1365 0.4306 0.202 Uiso 1 1 calc R

loop_
_atom_site_aniso_label
_atom_site_aniso_U_11
_atom_site_aniso_U_22
_atom_site_aniso_U_33
_atom_site_aniso_U_23
_atom_site_aniso_U_13
_atom_site_aniso_U_12
Cu1 0.0291(6) 0.0280(7) 0.0487(8) 0.0071(6) 0.0125(5) 0.0019(5)
P100 0.081(2) 0.093(2) 0.102(2) -0.0180(19) 0.006(2) 0.0293(18)
F100 0.178(10) 0.334(16) 0.272(13) 0.086(12) 0.153(10) 0.096(10)
F101 0.201(9) 0.214(10) 0.180(9) -0.056(8) -0.114(8) 0.082(8)
F102 0.280(13) 0.127(8) 0.300(14) 0.011(8) 0.049(11) 0.143(9)
F104 0.244(12) 0.265(14) 0.218(12) 0.046(10) 0.074(10) -0.118(11)
F105 0.169(7) 0.153(7) 0.089(5) -0.005(5) -0.003(5) 0.061(6)
F103 0.208(10) 0.173(9) 0.196(10) -0.055(8) -0.030(8) -0.012(8)
O1W 0.037(3) 0.043(3) 0.052(3) -0.005(2) 0.007(2) 0.000(2)
O1 0.044(3) 0.032(3) 0.082(4) -0.013(3) 0.020(3) 0.006(2)
O2 0.047(3) 0.030(3) 0.077(4) 0.007(3) 0.010(3) -0.001(2)
O3 0.032(3) 0.051(3) 0.048(3) 0.006(3) 0.012(2) 0.007(2)
C1 0.048(4) 0.026(4) 0.058(5) -0.004(3) 0.013(4) 0.006(3)
C2 0.046(4) 0.039(5) 0.058(5) 0.000(4) 0.021(4) 0.008(4)
C3 0.045(4) 0.022(4) 0.057(5) 0.007(3) 0.017(4) 0.006(3)
C4 0.038(4) 0.032(4) 0.046(4) -0.008(3) 0.008(3) 0.006(3)
C5 0.030(4) 0.044(5) 0.046(5) 0.012(4) 0.012(3) 0.006(3)
C6 0.035(4) 0.034(4) 0.054(5) -0.001(3) 0.010(3) 0.000(3)
O11 0.065(4) 0.052(4) 0.136(6) -0.042(4) -0.001(4) 0.013(3)
N11 0.030(3) 0.039(4) 0.051(4) -0.002(3) 0.011(3) 0.003(3)
C11 0.033(4) 0.037(4) 0.063(5) -0.011(4) 0.002(4) 0.003(3)
C12 0.040(4) 0.040(4) 0.054(5) -0.005(4) 0.008(4) 0.010(3)
C13 0.041(4) 0.035(4) 0.046(5) -0.006(3) 0.007(3) 0.001(3)
C14 0.042(4) 0.041(5) 0.077(6) -0.017(4) 0.011(4) 0.003(4)
C15 0.039(4) 0.035(4) 0.074(6) -0.007(4) 0.007(4) 0.007(3)
C16 0.049(5) 0.029(4) 0.073(6) -0.005(4) 0.016(4) 0.006(4)
O21 0.103(5) 0.058(4) 0.137(7) 0.034(4) -0.051(5) -0.016(4)
N21 0.080(6) 0.044(5) 0.085(6) 0.003(4) 0.017(5) -0.020(4)
C21 0.087(7) 0.031(5) 0.121(9) 0.017(5) 0.003(6) 0.009(5)
C22 0.062(6) 0.034(5) 0.103(8) 0.016(5) 0.007(5) -0.005(4)
C23 0.066(5) 0.031(4) 0.042(5) 0.006(3) 0.000(4) -0.008(4)
C24 0.078(7) 0.040(5) 0.075(6) 0.007(4) 0.001(5) -0.007(4)
C25 0.070(6) 0.064(7) 0.073(7) -0.003(5) -0.002(5) -0.013(5)
C26 0.064(6) 0.039(5) 0.051(5) 0.012(4) -0.007(4) 0.003(4)
O31 0.026(3) 0.159(7) 0.065(4) 0.035(4) 0.008(3) 0.020(4)
N31 0.033(3) 0.026(3) 0.048(4) 0.003(3) 0.006(3) -0.002(2)
C31 0.028(4) 0.049(5) 0.053(5) 0.012(4) 0.005(3) 0.008(3)
C32 0.036(4) 0.056(5) 0.043(4) 0.007(4) 0.006(3) 0.004(3)
C33 0.025(3) 0.049(5) 0.036(4) 0.000(3) 0.005(3) -0.001(3)
C34 0.019(4) 0.071(6) 0.056(5) 0.011(4) 0.003(3) 0.008(3)
C35 0.036(4) 0.051(5) 0.041(4) 0.004(4) 0.005(3) -0.003(3)
C36 0.031(4) 0.056(5) 0.050(5) 0.002(4) 0.004(4) -0.001(4)

loop_
_atom_type_symbol
_atom_type_description
_atom_type_scat_dispersion_real
_atom_type_scat_dispersion_imag
_atom_type_scat_source
C C 0.0033 0.0016 'International Tables Vol C Tables 4.2.6.8 and 6.1.1.4'
H H 0.0000 0.0000 'International Tables Vol C Tables 4.2.6.8 and 6.1.1.4'
N N 0.0061 0.0033 'International Tables Vol C Tables 4.2.6.8 and 6.1.1.4'
O O 0.0106 0.0060 'International Tables Vol C Tables 4.2.6.8 and 6.1.1.4'
F F 0.0171 0.0103 'International Tables Vol C Tables 4.2.6.8 and 6.1.1.4'
P P 0.1023 0.0942 'International Tables Vol C Tables 4.2.6.8 and 6.1.1.4'
Cu Cu 0.3201 1.2651 'International Tables Vol C Tables 4.2.6.8 and 6.1.1.4'

loop_
_geom_angle_atom_site_label_1
_geom_angle_atom_site_label_2
_geom_angle_atom_site_label_3
_geom_angle
_geom_angle_site_symmetry_1
_geom_angle_site_symmetry_3
N31 Cu1 N31 180.0 3 .
N31 Cu1 N11 86.1(2) 3 4_665
N31 Cu1 N11 93.9(2) . 4_665
N31 Cu1 N11 93.9(2) 3 2_445
N31 Cu1 N11 86.1(2) . 2_445
N11 Cu1 N11 180.0 4_665 2_445
N31 Cu1 O1W 94.87(19) 3 .
N31 Cu1 O1W 85.13(19) . .
N11 Cu1 O1W 89.0(2) 4_665 .
N11 Cu1 O1W 91.0(2) 2_445 .
N31 Cu1 O1W 85.13(19) 3 3
N31 Cu1 O1W 94.87(19) . 3
N11 Cu1 O1W 91.0(2) 4_665 3
N11 Cu1 O1W 89.0(2) 2_445 3
O1W Cu1 O1W 180.0 . 3
F102 P100 F104 102.9(8) . .
F102 P100 F101 90.4(6) . .
F104 P100 F101 87.2(7) . .
F102 P100 F103 99.5(7) . .
F104 P100 F103 87.9(7) . .
F101 P100 F103 169.7(6) . .
F102 P100 F100 86.9(7) . .
F104 P100 F100 169.0(7) . .
F101 P100 F100 97.9(8) . .
F103 P100 F100 85.5(7) . .
F102 P100 F105 168.6(7) . .
F104 P100 F105 87.7(6) . .
F101 P100 F105 86.0(5) . .
F103 P100 F105 84.7(5) . .
F100 P100 F105 82.9(6) . .
C16 O1 C1 119.5(6) . .
C26 O2 C3 119.7(6) . .
C36 O3 C5 116.7(5) . .
C2 C1 C6 122.5(6) . .
C2 C1 O1 121.9(6) . .
C6 C1 O1 115.3(6) . .
C1 C2 C3 117.7(7) . .
C4 C3 C2 122.5(7) . .
C4 C3 O2 115.8(6) . .
C2 C3 O2 121.6(6) . .
C5 C4 C3 117.7(6) . .
C4 C5 C6 122.4(6) . .
C4 C5 O3 118.4(6) . .
C6 C5 O3 119.1(6) . .
C1 C6 C5 117.1(6) . .
C15 N11 C11 118.1(6) . .
C15 N11 Cu1 123.9(5) . 2_455
C11 N11 Cu1 118.0(5) . 2_455
N11 C11 C12 123.0(7) . .
C13 C12 C11 119.0(7) . .
C12 C13 C14 118.4(7) . .
C12 C13 C16 123.6(7) . .
C14 C13 C16 118.0(7) . .
C15 C14 C13 118.4(7) . .
N11 C15 C14 123.1(7) . .
O11 C16 O1 125.8(7) . .
O11 C16 C13 124.4(7) . .
O1 C16 C13 109.8(7) . .
C21 N21 C25 117.0(8) . .
N21 C21 C22 123.9(9) . .
C23 C22 C21 117.1(8) . .
C22 C23 C24 118.9(7) . .
C22 C23 C26 120.4(7) . .
C24 C23 C26 120.6(7) . .
C25 C24 C23 119.4(9) . .
C24 C25 N21 123.5(9) . .
O21 C26 O2 125.2(8) . .
O21 C26 C23 122.3(8) . .
O2 C26 C23 112.5(7) . .
C35 N31 C31 116.1(6) . .
C35 N31 Cu1 122.7(5) . .
C31 N31 Cu1 121.0(5) . .
N31 C31 C32 124.0(7) . .
C31 C32 C33 119.2(7) . .
C34 C33 C32 118.1(6) . .
C34 C33 C36 118.1(6) . .
C32 C33 C36 123.7(7) . .
C33 C34 C35 119.9(6) . .
N31 C35 C34 122.7(7) . .
O31 C36 O3 124.8(7) . .
O31 C36 C33 122.6(7) . .
O3 C36 C33 112.6(6) . .
C100 C100 C103 131(2) 3_456 .
C100 C100 C102 108.4(17) 3_456 .
C103 C100 C102 120.5(13) . .
C102 C101 C104 119.8(15) 3_456 .
C105 C102 C101 123.4(18) . 3_456
C105 C102 C100 112.7(16) . .
C101 C102 C100 123.9(15) 3_456 .
C104 C103 C107 118.5(19) . .
C104 C103 C100 120.9(17) . .
C107 C103 C100 120.6(17) . .
C103 C104 C101 115.9(16) . .
C102 C105 C106 120(2) . .
C107 C106 C105 131(2) . .
C106 C107 C103 115(2) . .

loop_
_geom_bond_atom_site_label_1
_geom_bond_atom_site_label_2
_geom_bond_distance
_geom_bond_site_symmetry_2
Cu1 N31 2.059(5) 3
Cu1 N31 2.059(5) .
Cu1 N11 2.092(6) 4_665
Cu1 N11 2.092(6) 2_445
Cu1 O1W 2.385(5) .
Cu1 O1W 2.385(5) 3
P100 F102 1.482(8) .
P100 F104 1.487(10) .
P100 F101 1.531(9) .
P100 F103 1.553(9) .
P100 F100 1.560(10) .
P100 F105 1.600(7) .
O1 C16 1.340(9) .
O1 C1 1.406(8) .
O2 C26 1.312(9) .
O2 C3 1.405(8) .
O3 C36 1.321(9) .
O3 C5 1.418(7) .
C1 C2 1.373(10) .
C1 C6 1.375(9) .
C2 C3 1.367(9) .
C3 C4 1.380(9) .
C4 C5 1.361(9) .
C5 C6 1.389(10) .
O11 C16 1.195(9) .
N11 C15 1.333(9) .
N11 C11 1.330(8) .
N11 Cu1 2.092(6) 2_455
C11 C12 1.387(10) .
C12 C13 1.367(10) .
C13 C14 1.409(10) .
C13 C16 1.501(10) .
C14 C15 1.376(10) .
O21 C26 1.196(9) .
N21 C21 1.301(11) .
N21 C25 1.354(11) .
C21 C22 1.405(11) .
C22 C23 1.371(11) .
C23 C24 1.383(11) .
C23 C26 1.503(10) .
C24 C25 1.332(12) .
O31 C36 1.188(8) .
N31 C35 1.326(9) .
N31 C31 1.342(9) .
C31 C32 1.359(9) .
C32 C33 1.369(10) .
C33 C34 1.349(10) .
C33 C36 1.502(9) .
C34 C35 1.389(9) .
C100 C100 1.28(2) 3_456
C100 C103 1.411(19) .
C100 C102 1.607(19) .
C101 C102 1.328(18) 3_456
C101 C104 1.483(18) .
C102 C105 1.26(2) .
C102 C101 1.328(18) 3_456
C103 C104 1.38(2) .
C103 C107 1.39(2) .
C105 C106 1.48(2) .
C106 C107 1.26(2) .
